data_2013378
loop_
_publ_author_name
'Miminoshvili, Elguja B.'
'Sobolev, Alexandre N.'
'Sakvarelidze, Tamara N.'
'Miminoshvili, Ketevan E.'
'Kutelia, Elguja R.'

_publ_section_title
;
 Diaquabis(dimethyl sulfoxide)bis(3,5-dinitrobenzoato)zinc(II) and the
 synthesis of the Cu, Ni and Co analogs
;
_journal_issue 4
_journal_name_full 'Acta Crystallographica Section C'
_journal_page_first m118
_journal_page_last m120
_journal_paper_doi 10.1107/S0108270103003779
_journal_volume 59
_journal_year 2003
_chemical_formula_iupac '[Zn (C7 H3 N2 O6)2 (C2 H6 O S)2 (H2 O)2]'
_chemical_formula_moiety 'C18 H22 N4 O16 S2 Zn'
_chemical_formula_sum 'C18 H22 N4 O16 S2 Zn'
_chemical_formula_weight 679.89
_chemical_name_common 'Diaqua bis(dimethylsulfoxide-O) bis(3,5-dinitrobenzoato-O)zinc(II)'
_chemical_name_systematic
;
Bisaquabis(dimethylsulfoxide)bis(3,5-dinitrobenzoato)zinc(II)
;
_space_group_IT_number 14
_symmetry_cell_setting monoclinic
_symmetry_space_group_name_Hall '-P 2yn'
_symmetry_space_group_name_H-M 'P 1 21/n 1'
_atom_sites_solution_hydrogens geom
_atom_sites_solution_primary direct
_atom_sites_solution_secondary difmap
_audit_creation_method SHELXL97
_cell_angle_alpha 90.00
_cell_angle_beta 91.96(3)
_cell_angle_gamma 90.00
_cell_formula_units_Z 2
_cell_length_a 10.479(2)
_cell_length_b 5.2960(10)
_cell_length_c 22.686(5)
_cell_measurement_reflns_used 8192
_cell_measurement_temperature 153(2)
_cell_measurement_theta_max 37.48
_cell_measurement_theta_min 16.42
_cell_volume 1258.3(4)
_computing_cell_refinement 'SAINT (Bruker, 1997)'
_computing_data_collection 'SMART (Bruker, 1997)'
_computing_data_reduction SAINT
_computing_molecular_graphics 'SHELXTL (Bruker, 1998)'
_computing_publication_material SHELXL97
_computing_structure_refinement 'SHELXL97 (Sheldrick, 1997)'
_computing_structure_solution 'SHELXS97 (Sheldrick, 1990)'
_diffrn_ambient_temperature 153(2)
_diffrn_measured_fraction_theta_full 0.992
_diffrn_measured_fraction_theta_max 0.992
_diffrn_measurement_device_type 'Bruker AXS CCD'
_diffrn_measurement_method '\w scans'
_diffrn_radiation_monochromator graphite
_diffrn_radiation_source 'sealed tube'
_diffrn_radiation_type MoK\a
_diffrn_radiation_wavelength 0.71073
_diffrn_reflns_av_R_equivalents 0.0306
_diffrn_reflns_av_sigmaI/netI 0.0278
_diffrn_reflns_limit_h_max 17
_diffrn_reflns_limit_h_min -17
_diffrn_reflns_limit_k_max 8
_diffrn_reflns_limit_k_min -9
_diffrn_reflns_limit_l_max 38
_diffrn_reflns_limit_l_min -38
_diffrn_reflns_number 24698
_diffrn_reflns_theta_full 37.58
_diffrn_reflns_theta_max 37.58
_diffrn_reflns_theta_min 1.80
_diffrn_standards_decay_% 0
_diffrn_standards_interval_time 0
_diffrn_standards_number 0
_exptl_absorpt_coefficient_mu 1.231
_exptl_absorpt_correction_T_max 0.8466
_exptl_absorpt_correction_T_min 0.7909
_exptl_absorpt_correction_type multi-scan
_exptl_absorpt_process_details 'SADABS (Sheldrick, 1996)'
_exptl_crystal_colour colourless
_exptl_crystal_density_diffrn 1.795
_exptl_crystal_density_method 'not measured'
_exptl_crystal_description prism
_exptl_crystal_F_000 696
_exptl_crystal_size_max 0.20
_exptl_crystal_size_mid 0.20
_exptl_crystal_size_min 0.14
_refine_diff_density_max 0.614
_refine_diff_density_min -0.309
_refine_ls_extinction_method none
_refine_ls_goodness_of_fit_ref 1.006
_refine_ls_hydrogen_treatment mixed
_refine_ls_matrix_type full
_refine_ls_number_parameters 195
_refine_ls_number_reflns 6588
_refine_ls_number_restraints 1
_refine_ls_restrained_S_all 1.006
_refine_ls_R_factor_all 0.0373
_refine_ls_R_factor_gt 0.0266
_refine_ls_shift/su_max 0.002
_refine_ls_shift/su_mean 0.000
_refine_ls_structure_factor_coef Fsqd
_refine_ls_weighting_details 'calc w = 1/[\s^2^(Fo^2^)+(0.0400P)^2^] where P = (Fo^2^+2Fc^2^)/3'
_refine_ls_weighting_scheme calc
_refine_ls_wR_factor_gt 0.0677
_refine_ls_wR_factor_ref 0.0707
_reflns_number_gt 5319
_reflns_number_total 6588
_reflns_threshold_expression I>2\s(I)
_cod_data_source_file ta1404.cif
_cod_data_source_block I
_cod_depositor_comments
;
The following automatic conversions were performed:
'_symmetry_cell_setting' value 'Monoclinic' changed to 'monoclinic'
according to '/home/saulius/struct/CIF-dictionaries/cif_core.dic'
dictionary named 'cif_core.dic' version 2.4.1 from 2010-06-29.

Automatic conversion script
Id: cif_fix_enum 1527 2010-12-29 10:47:43Z saulius 

The following automatic conversions were performed:

'_symmetry_cell_setting' value 'Monoclinic' changed to 'monoclinic'
according to /home/saulius/struct/CIF-dictionaries/cif_core.dic
dictionary named 'cif_core.dic' version 2.4.1 from 2010-06-29.

Automatic conversion script
Id: cif_fix_values 1715 2011-07-08 13:25:40Z adriana 
;
_cod_original_sg_symbol_H-M 'P 21/n'
_cod_database_code 2013378
_cod_database_fobs_code 2013378

loop_
_symmetry_equiv_pos_as_xyz
'x, y, z'
'-x+1/2, y+1/2, -z+1/2'
'-x, -y, -z'
'x-1/2, -y-1/2, z-1/2'

loop_
_atom_site_label
_atom_site_fract_x
_atom_site_fract_y
_atom_site_fract_z
_atom_site_U_iso_or_equiv
_atom_site_adp_type
_atom_site_calc_flag
_atom_site_refinement_flags
_atom_site_occupancy
_atom_site_disorder_assembly
_atom_site_disorder_group
_atom_site_type_symbol
Zn 0.5000 0.0000 0.5000 0.01240(4) Uani d S 1 . . Zn
O1 0.64347(6) 0.25613(13) 0.52442(3) 0.01705(12) Uani d D 1 . . O
H11 0.6213(14) 0.407(2) 0.5176(6) 0.026 Uiso d D 1 . . H
H12 0.6494(13) 0.239(3) 0.5614(5) 0.026 Uiso d D 1 . . H
S1 0.22983(2) 0.22182(4) 0.551490(10) 0.01554(4) Uani d . 1 . . S
O11 0.36863(6) 0.26491(13) 0.53611(3) 0.01907(12) Uani d . 1 . . O
C11 0.18375(10) 0.51519(18) 0.58341(4) 0.02024(16) Uani d . 1 . . C
H111 0.2231 0.5307 0.6230 0.030 Uiso calc R 1 . . H
H112 0.0906 0.5208 0.5859 0.030 Uiso calc R 1 . . H
H113 0.2122 0.6549 0.5588 0.030 Uiso calc R 1 . . H
C12 0.13934(10) 0.2475(2) 0.48368(5) 0.02529(19) Uani d . 1 . . C
H121 0.1632 0.1105 0.4572 0.038 Uiso calc R 1 . . H
H122 0.1570 0.4104 0.4652 0.038 Uiso calc R 1 . . H
H123 0.0481 0.2355 0.4914 0.038 Uiso calc R 1 . . H
C1 0.44135(8) 0.27625(16) 0.31966(4) 0.01396(13) Uani d . 1 . . C
C2 0.51852(8) 0.49026(16) 0.32320(4) 0.01410(13) Uani d . 1 . . C
H2 0.5480 0.5544 0.3603 0.017 Uiso calc R 1 . . H
C3 0.55142(8) 0.60771(16) 0.27100(4) 0.01471(14) Uani d . 1 . . C
C4 0.51101(9) 0.52213(16) 0.21568(4) 0.01612(14) Uani d . 1 . . C
H4 0.5357 0.6038 0.1806 0.019 Uiso calc R 1 . . H
C5 0.43285(8) 0.31166(17) 0.21429(4) 0.01552(14) Uani d . 1 . . C
C6 0.39598(8) 0.18808(17) 0.26499(4) 0.01494(14) Uani d . 1 . . C
H6 0.3408 0.0459 0.2624 0.018 Uiso calc R 1 . . H
N3 0.63765(7) 0.82680(14) 0.27396(3) 0.01637(13) Uani d . 1 . . N
O31 0.65944(7) 0.93682(15) 0.22748(3) 0.02264(14) Uani d . 1 . . O
O32 0.68274(7) 0.89065(14) 0.32211(3) 0.02226(14) Uani d . 1 . . O
N5 0.39748(8) 0.20151(16) 0.15650(3) 0.01838(14) Uani d . 1 . . N
O51 0.33914(9) 0.00120(14) 0.15544(4) 0.02762(16) Uani d . 1 . . O
O52 0.43256(7) 0.31244(15) 0.11216(3) 0.02419(14) Uani d . 1 . . O
C7 0.41593(8) 0.12382(16) 0.37472(3) 0.01449(14) Uani d . 1 . . C
O71 0.47296(7) 0.19759(13) 0.42160(3) 0.01891(12) Uani d . 1 . . O
O72 0.34514(7) -0.06513(14) 0.36855(3) 0.02152(13) Uani d . 1 . . O

loop_
_atom_site_aniso_label
_atom_site_aniso_U_11
_atom_site_aniso_U_22
_atom_site_aniso_U_33
_atom_site_aniso_U_12
_atom_site_aniso_U_13
_atom_site_aniso_U_23
Zn 0.01478(6) 0.01118(6) 0.01120(6) -0.00050(4) -0.00013(4) 0.00130(4)
O1 0.0191(3) 0.0141(3) 0.0178(3) -0.0024(2) -0.0006(2) 0.0037(2)
S1 0.01647(9) 0.01366(9) 0.01647(9) -0.00092(7) 0.00037(7) 0.00164(7)
O11 0.0159(3) 0.0181(3) 0.0234(3) -0.0001(2) 0.0030(2) -0.0043(2)
C11 0.0210(4) 0.0209(4) 0.0190(4) 0.0032(3) 0.0041(3) -0.0019(3)
C12 0.0262(4) 0.0275(5) 0.0217(4) -0.0014(4) -0.0070(3) -0.0028(4)
C1 0.0150(3) 0.0152(3) 0.0117(3) 0.0005(3) 0.0006(2) 0.0017(2)
C2 0.0156(3) 0.0150(3) 0.0117(3) 0.0009(3) 0.0011(2) 0.0017(2)
C3 0.0158(3) 0.0140(3) 0.0143(3) 0.0007(3) 0.0013(3) 0.0026(3)
C4 0.0183(3) 0.0178(4) 0.0123(3) 0.0031(3) 0.0017(3) 0.0040(3)
C5 0.0177(3) 0.0180(4) 0.0108(3) 0.0031(3) -0.0005(3) 0.0003(3)
C6 0.0161(3) 0.0160(3) 0.0127(3) 0.0003(3) -0.0003(3) 0.0013(3)
N3 0.0173(3) 0.0148(3) 0.0172(3) 0.0008(2) 0.0031(2) 0.0034(2)
O31 0.0262(3) 0.0219(3) 0.0201(3) -0.0029(3) 0.0050(3) 0.0083(3)
O32 0.0272(3) 0.0205(3) 0.0190(3) -0.0049(3) -0.0014(2) 0.0010(2)
N5 0.0207(3) 0.0216(4) 0.0127(3) 0.0053(3) -0.0017(3) -0.0001(3)
O51 0.0389(4) 0.0241(4) 0.0194(3) -0.0036(3) -0.0044(3) -0.0034(3)
O52 0.0287(4) 0.0326(4) 0.0113(3) 0.0047(3) 0.0011(2) 0.0031(3)
C7 0.0165(3) 0.0155(3) 0.0115(3) -0.0003(3) 0.0010(3) 0.0020(2)
O71 0.0269(3) 0.0179(3) 0.0117(2) -0.0054(2) -0.0025(2) 0.0033(2)
O72 0.0268(3) 0.0215(3) 0.0161(3) -0.0101(3) -0.0016(2) 0.0031(2)

loop_
_atom_type_symbol
_atom_type_description
_atom_type_scat_dispersion_real
_atom_type_scat_dispersion_imag
_atom_type_scat_source
C C 0.0033 0.0016 'International Tables Vol C Tables 4.2.6.8 and 6.1.1.4'
H H 0.0000 0.0000 'International Tables Vol C Tables 4.2.6.8 and 6.1.1.4'
N N 0.0061 0.0033 'International Tables Vol C Tables 4.2.6.8 and 6.1.1.4'
O O 0.0106 0.0060 'International Tables Vol C Tables 4.2.6.8 and 6.1.1.4'
S S 0.1246 0.1234 'International Tables Vol C Tables 4.2.6.8 and 6.1.1.4'
Zn Zn 0.2839 1.4301 'International Tables Vol C Tables 4.2.6.8 and 6.1.1.4'

loop_
_geom_angle_atom_site_label_1
_geom_angle_atom_site_label_2
_geom_angle_atom_site_label_3
_geom_angle_site_symmetry_1
_geom_angle_site_symmetry_3
_geom_angle
_geom_angle_publ_flag
O1 Zn O11 . . 86.53(3) yes
O1 Zn O11 3_656 . 93.47(3) yes
O11 Zn O11 3_656 . 180.00(3) no
O11 Zn O71 . . 85.81(3) yes
O11 Zn O71 . 3_656 94.19(3) yes
O71 Zn O71 . 3_656 180.0 no
O71 Zn O1 . . 88.61(3) yes
O71 Zn O1 3_656 . 91.39(3) no
O71 Zn O1 . 3_656 91.39(3) yes
O71 Zn O1 3_656 3_656 88.61(3) no
O1 Zn O1 . 3_656 180.00(3) no
O71 Zn O11 . 3_656 94.19(3) no
O71 Zn O11 3_656 3_656 85.81(3) no
O1 Zn O11 . 3_656 93.47(3) no
O1 Zn O11 3_656 3_656 86.53(3) no
Zn O1 H11 . . 112.0(10) no
Zn O1 H12 . . 102.7(10) no
H11 O1 H12 . . 107.2(13) no
O11 S1 C11 . . 103.63(5) yes
O11 S1 C12 . . 105.92(5) yes
C12 S1 C11 . . 98.05(5) yes
S1 O11 Zn . . 128.21(4) yes
S1 C11 H111 . . 109.5 no
S1 C11 H112 . . 109.5 no
H111 C11 H112 . . 109.5 no
S1 C11 H113 . . 109.5 no
H111 C11 H113 . . 109.5 no
H112 C11 H113 . . 109.5 no
S1 C12 H121 . . 109.5 no
S1 C12 H122 . . 109.5 no
H121 C12 H122 . . 109.5 no
S1 C12 H123 . . 109.5 no
H121 C12 H123 . . 109.5 no
H122 C12 H123 . . 109.5 no
C2 C1 C6 . . 120.24(8) no
C2 C1 C7 . . 120.19(8) no
C6 C1 C7 . . 119.33(8) no
C3 C2 C1 . . 118.35(8) no
C3 C2 H2 . . 120.8 no
C1 C2 H2 . . 120.8 no
C4 C3 C2 . . 123.17(8) no
C4 C3 N3 . . 117.86(7) no
C2 C3 N3 . . 118.92(8) no
C5 C4 C3 . . 116.50(8) no
C5 C4 H4 . . 121.7 no
C3 C4 H4 . . 121.7 no
C4 C5 C6 . . 122.83(8) no
C4 C5 N5 . . 118.09(8) no
C6 C5 N5 . . 118.83(8) no
C5 C6 C1 . . 118.86(8) no
C5 C6 H6 . . 120.6 no
C1 C6 H6 . . 120.6 no
O32 N3 O31 . . 123.79(8) no
O32 N3 C3 . . 118.48(7) no
O31 N3 C3 . . 117.73(8) no
O51 N5 O52 . . 124.05(8) no
O51 N5 C5 . . 118.14(8) no
O52 N5 C5 . . 117.75(8) no
O72 C7 O71 . . 127.09(8) no
O72 C7 C1 . . 116.96(8) no
O71 C7 C1 . . 115.89(8) no
C7 O71 Zn . . 127.75(6) yes

loop_
_geom_bond_atom_site_label_1
_geom_bond_atom_site_label_2
_geom_bond_site_symmetry_2
_geom_bond_distance
_geom_bond_publ_flag
Zn O1 . 2.0857(7) yes
Zn O1 3_656 2.0857(7) no
Zn O11 . 2.1475(8) yes
Zn O11 3_656 2.1475(8) no
Zn O71 . 2.0747(7) yes
Zn O71 3_656 2.0747(7) no
O1 H11 . 0.844(10) no
O1 H12 . 0.844(10) no
S1 O11 . 1.5245(8) yes
S1 C11 . 1.7875(10) yes
S1 C12 . 1.7846(11) yes
C11 H111 . 0.9800 no
C11 H112 . 0.9800 no
C11 H113 . 0.9800 no
C12 H121 . 0.9800 no
C12 H122 . 0.9800 no
C12 H123 . 0.9800 no
C1 C2 . 1.3930(12) no
C1 C6 . 1.3935(12) no
C1 C7 . 1.5185(12) no
C2 C3 . 1.3914(12) no
C2 H2 . 0.9500 no
C3 C4 . 1.3868(13) no
C3 N3 . 1.4707(12) no
C4 C5 . 1.3829(13) no
C4 H4 . 0.9500 no
C5 C6 . 1.3895(12) no
C5 N5 . 1.4709(12) no
C6 H6 . 0.9500 no
N3 O32 . 1.2230(11) no
N3 O31 . 1.2329(10) no
N5 O51 . 1.2242(11) no
N5 O52 . 1.2318(11) no
C7 O72 . 1.2506(11) no
C7 O71 . 1.2639(11) no

loop_
_geom_hbond_atom_site_label_D
_geom_hbond_atom_site_label_H
_geom_hbond_atom_site_label_A
_geom_hbond_site_symmetry_A
_geom_hbond_distance_DH
_geom_hbond_distance_HA
_geom_hbond_distance_DA
_geom_hbond_angle_DHA
O1 H11 O11 3_666 0.844(10) 2.128(11) 2.8851(11) 149.1(13)
O1 H12 O72 3_656 0.840(10) 1.835(11) 2.6292(11) 156.2(14)
C11 H111 O31 4_576 0.98 2.49 3.2968(14) 139.5
C11 H112 O52 4_566 0.98 2.51 3.2376(14) 131.3
C11 H113 O1 3_666 0.98 2.50 3.3214(15) 140.9
C12 H121 O52 2_545 0.98 2.42 3.2389(14) 140.5

loop_
_geom_torsion_atom_site_label_1
_geom_torsion_atom_site_label_2
_geom_torsion_atom_site_label_3
_geom_torsion_atom_site_label_4
_geom_torsion
_geom_torsion_publ_flag
O1 Zn O11 S1 -165.32(6) no
O71 Zn O11 S1 105.82(6) no
C11 S1 O11 Zn 176.49(5) no
C12 S1 O11 Zn -80.86(6) no
C6 C1 C2 C3 -1.75(12) no
C7 C1 C2 C3 172.71(8) no
C1 C2 C3 C4 0.06(13) no
C1 C2 C3 N3 -177.20(7) no
C2 C3 C4 C5 0.98(13) no
N3 C3 C4 C5 178.27(7) no
C3 C4 C5 C6 -0.37(13) no
C3 C4 C5 N5 -174.57(8) no
C2 C1 C6 C5 2.32(13) no
C7 C1 C6 C5 -172.18(8) no
C4 C5 C6 C1 -1.26(13) no
N5 C5 C6 C1 172.90(8) no
C2 C3 N3 O31 -175.81(8) no
C2 C3 N3 O32 3.64(12) no
C4 C3 N3 O31 6.78(12) no
C4 C3 N3 O32 -173.77(8) no
C4 C5 N5 O51 172.80(8) no
C4 C5 N5 O52 -4.65(12) no
C6 C5 N5 O51 -1.63(12) no
C6 C5 N5 O52 -179.09(8) no
C2 C1 C7 O71 -2.99(12) no
C2 C1 C7 O72 179.52(8) no
C6 C1 C7 O71 171.51(8) no
C6 C1 C7 O72 -5.98(12) no
O11 Zn O71 C7 -110.55(8) no
O1 Zn O71 C7 162.83(8) no
C1 C7 O71 Zn -163.89(6) no
O72 C7 O71 Zn 13.30(14) no
